data_7127338
loop_
_publ_author_name
'Chang, Fenzhen'
'Shen, Bin'
'Wang, Sijing'
'Lin, Lili'
'Feng, Xiaoming'

_publ_section_title
;
 Lewis acid catalysed asymmetric cascade reaction of cyclopropyl ketones:
 concise synthesis of pyrrolobenzothiazoles.
;
_journal_issue 87
_journal_name_full 'Chemical communications (Cambridge, England)'
_journal_page_first 13429
_journal_page_last 13432
_journal_paper_doi 10.1039/d0cc05667g
_journal_volume 56
_journal_year 2020
_chemical_absolute_configuration ad
_chemical_formula_moiety 'C29 H23 N O2'
_chemical_formula_sum 'C29 H23 N O2'
_chemical_formula_weight 417.48
_space_group_crystal_system orthorhombic
_space_group_IT_number 19
_space_group_name_Hall 'P 2ac 2ab'
_space_group_name_H-M_alt 'P 21 21 21'
_atom_sites_solution_hydrogens mixed
_atom_sites_solution_primary dual
_atom_sites_solution_secondary difmap
_audit_creation_method SHELXL-2018/3
_audit_update_record
;
2020-09-18 deposited with the CCDC.	2020-09-28 downloaded from the CCDC.
;
_cell_angle_alpha 90
_cell_angle_beta 90
_cell_angle_gamma 90
_cell_formula_units_Z 4
_cell_length_a 7.1433(2)
_cell_length_b 16.4271(5)
_cell_length_c 18.9190(6)
_cell_measurement_reflns_used 9883
_cell_measurement_temperature 143(2)
_cell_measurement_theta_max 72.39
_cell_measurement_theta_min 3.56
_cell_volume 2220.03(12)
_computing_cell_refinement 'Bruker SAINT'
_computing_data_collection 'Bruker APEX3'
_computing_data_reduction 'Bruker SAINT'
_computing_molecular_graphics 'Bruker SHELXTL'
_computing_publication_material 'Bruker SHELXTL'
_computing_structure_refinement 'SHELXL-2018/3 (Sheldrick, 2018)'
_computing_structure_solution 'SHELXT (Sheldrick 2008)'
_diffrn_ambient_temperature 143(2)
_diffrn_measured_fraction_theta_full 0.994
_diffrn_measured_fraction_theta_max 0.994
_diffrn_measurement_device_type 'Bruker D8 Venture Photon II'
_diffrn_measurement_method '\f and \w scans'
_diffrn_radiation_type CuK\a
_diffrn_radiation_wavelength 1.54178
_diffrn_reflns_av_R_equivalents 0.0662
_diffrn_reflns_av_unetI/netI 0.0594
_diffrn_reflns_Laue_measured_fraction_full 0.994
_diffrn_reflns_Laue_measured_fraction_max 0.994
_diffrn_reflns_limit_h_max 7
_diffrn_reflns_limit_h_min -8
_diffrn_reflns_limit_k_max 20
_diffrn_reflns_limit_k_min -20
_diffrn_reflns_limit_l_max 23
_diffrn_reflns_limit_l_min -23
_diffrn_reflns_number 19698
_diffrn_reflns_point_group_measured_fraction_full 0.992
_diffrn_reflns_point_group_measured_fraction_max 0.992
_diffrn_reflns_theta_full 67.679
_diffrn_reflns_theta_max 72.381
_diffrn_reflns_theta_min 3.563
_exptl_absorpt_coefficient_mu 0.613
_exptl_absorpt_correction_T_max 1.0000
_exptl_absorpt_correction_T_min 0.6848
_exptl_absorpt_correction_type numerical
_exptl_absorpt_process_details 'SADABS (Krause et al., 2015)'
_exptl_crystal_colour colourless
_exptl_crystal_density_diffrn 1.249
_exptl_crystal_description flake
_exptl_crystal_F_000 880
_exptl_crystal_recrystallization_method 'Re-crystallisation from solvent: DMSO'
_exptl_crystal_size_max 0.366
_exptl_crystal_size_mid 0.110
_exptl_crystal_size_min 0.076
_refine_diff_density_max 0.332
_refine_diff_density_min -0.297
_refine_diff_density_rms 0.072
_refine_ls_abs_structure_details
; 
 Flack x determined using 1737 quotients [(I+)-(I-)]/[(I+)+(I-)] 
 (Parsons, Flack and Wagner, Acta Cryst. B69 (2013) 249-259). 
;
_refine_ls_abs_structure_Flack 0.02(9)
_refine_ls_extinction_method none
_refine_ls_goodness_of_fit_ref 1.079
_refine_ls_hydrogen_treatment mixed
_refine_ls_matrix_type full
_refine_ls_number_parameters 293
_refine_ls_number_reflns 4355
_refine_ls_number_restraints 1
_refine_ls_restrained_S_all 1.079
_refine_ls_R_factor_all 0.0455
_refine_ls_R_factor_gt 0.0419
_refine_ls_shift/su_max 0.000
_refine_ls_shift/su_mean 0.000
_refine_ls_structure_factor_coef Fsqd
_refine_ls_weighting_details 'w=1/[\s^2^(Fo^2^)+(0.0596P)^2^+0.2115P] where P=(Fo^2^+2Fc^2^)/3'
_refine_ls_weighting_scheme calc
_refine_ls_wR_factor_gt 0.0994
_refine_ls_wR_factor_ref 0.1013
_reflns_Friedel_coverage 0.740
_reflns_Friedel_fraction_full 0.989
_reflns_Friedel_fraction_max 0.989
_reflns_number_gt 4187
_reflns_number_total 4355
_reflns_threshold_expression 'I > 2\s(I)'
_cod_data_source_file d0cc05667g2.cif
_cod_data_source_block cys008
_cod_depositor_comments 'Adding full bibliography for 7127337--7127340.cif.'
_cod_database_code 7127338
_shelx_shelxl_version_number 2018/3
_shelx_space_group_comment
; 
The symmetry employed for this shelxl refinement is uniquely defined 
by the following loop, which should always be used as a source of 
symmetry information in preference to the above space-group names. 
They are only intended as comments. 
;
_shelx_estimated_absorpt_t_min 0.807
_shelx_estimated_absorpt_t_max 0.955

loop_
_space_group_symop_operation_xyz
'x, y, z'
'-x+1/2, -y, z+1/2'
'-x, y+1/2, -z+1/2'
'x+1/2, -y+1/2, -z'

loop_
_atom_site_label
_atom_site_type_symbol
_atom_site_fract_x
_atom_site_fract_y
_atom_site_fract_z
_atom_site_U_iso_or_equiv
_atom_site_adp_type
_atom_site_occupancy
_atom_site_site_symmetry_order
_atom_site_calc_flag
_atom_site_refinement_flags_posn
_atom_site_refinement_flags_adp
_atom_site_refinement_flags_occupancy
_atom_site_disorder_assembly
_atom_site_disorder_group
O1 O 0.2155(2) 0.92918(10) 0.30252(9) 0.0330(4) Uani 1 1 d D . . . .
O2 O -0.1119(2) 0.58086(9) 0.21364(8) 0.0344(4) Uani 1 1 d . . . . .
N N 0.3144(2) 0.77770(9) 0.26337(8) 0.0219(3) Uani 1 1 d . . . . .
C1 C 0.2893(3) 0.73095(12) 0.42239(10) 0.0272(4) Uani 1 1 d . . . . .
H1 H 0.227803 0.782040 0.418636 0.033 Uiso 1 1 calc R U . . .
C2 C 0.3519(4) 0.70316(14) 0.48781(11) 0.0353(5) Uani 1 1 d . . . . .
H2 H 0.330328 0.734824 0.529039 0.042 Uiso 1 1 calc R U . . .
C3 C 0.4448(3) 0.62992(14) 0.49294(11) 0.0334(5) Uani 1 1 d . . . . .
H3 H 0.486529 0.611156 0.537751 0.040 Uiso 1 1 calc R U . . .
C4 C 0.4778(3) 0.58361(13) 0.43324(12) 0.0290(4) Uani 1 1 d . . . . .
H4 H 0.544312 0.533718 0.436885 0.035 Uiso 1 1 calc R U . . .
C5 C 0.4132(3) 0.61018(12) 0.36774(10) 0.0237(4) Uani 1 1 d . . . . .
H5 H 0.434700 0.578257 0.326669 0.028 Uiso 1 1 calc R U . . .
C6 C 0.3177(3) 0.68328(11) 0.36265(9) 0.0202(4) Uani 1 1 d . . . . .
C7 C 0.2424(3) 0.71064(11) 0.29340(9) 0.0197(3) Uani 1 1 d . . . . .
C8 C 0.1035(3) 0.67615(12) 0.25178(9) 0.0229(4) Uani 1 1 d . . . . .
C9 C 0.0814(3) 0.72714(13) 0.18562(10) 0.0274(4) Uani 1 1 d . . . . .
H9A H -0.045159 0.751540 0.183300 0.033 Uiso 1 1 calc R U . . .
H9B H 0.102083 0.693798 0.142734 0.033 Uiso 1 1 calc R U . . .
C10 C 0.2331(3) 0.79396(12) 0.19239(9) 0.0222(4) Uani 1 1 d . . . . .
H10 H 0.173273 0.848995 0.191689 0.027 Uiso 1 1 calc R U . . .
C11 C 0.3840(3) 0.78931(11) 0.13653(10) 0.0227(4) Uani 1 1 d . . . . .
C12 C 0.5013(3) 0.72218(13) 0.13160(11) 0.0301(4) Uani 1 1 d . . . . .
H12 H 0.491067 0.679547 0.165309 0.036 Uiso 1 1 calc R U . . .
C13 C 0.6336(3) 0.71661(15) 0.07788(13) 0.0348(5) Uani 1 1 d . . . . .
H13 H 0.713727 0.670555 0.075045 0.042 Uiso 1 1 calc R U . . .
C14 C 0.6481(3) 0.77899(16) 0.02823(12) 0.0362(5) Uani 1 1 d . . . . .
H14 H 0.736862 0.775107 -0.009007 0.043 Uiso 1 1 calc R U . . .
C15 C 0.5344(3) 0.84583(15) 0.03312(12) 0.0345(5) Uani 1 1 d . . . . .
H15 H 0.545515 0.888433 -0.000582 0.041 Uiso 1 1 calc R U . . .
C16 C 0.4022(3) 0.85188(12) 0.08729(11) 0.0269(4) Uani 1 1 d . . . . .
H16 H 0.324694 0.898710 0.090552 0.032 Uiso 1 1 calc R U . . .
C21 C -0.0067(3) 0.60586(11) 0.26255(10) 0.0238(4) Uani 1 1 d . . . . .
C22 C -0.0015(3) 0.56021(12) 0.33124(10) 0.0244(4) Uani 1 1 d . . . . .
C23 C -0.0523(3) 0.59847(13) 0.39417(12) 0.0303(4) Uani 1 1 d . . . . .
H23 H -0.096137 0.653056 0.393490 0.036 Uiso 1 1 calc R U . . .
C24 C -0.0387(3) 0.55683(17) 0.45784(12) 0.0390(5) Uani 1 1 d . . . . .
H24 H -0.072964 0.583059 0.500683 0.047 Uiso 1 1 calc R U . . .
C25 C 0.0245(4) 0.47740(17) 0.45903(13) 0.0419(6) Uani 1 1 d . . . . .
H25 H 0.035964 0.449436 0.502766 0.050 Uiso 1 1 calc R U . . .
C26 C 0.0710(4) 0.43854(14) 0.39665(14) 0.0395(6) Uani 1 1 d . . . . .
H26 H 0.112473 0.383598 0.397508 0.047 Uiso 1 1 calc R U . . .
C27 C 0.0571(3) 0.47986(13) 0.33245(12) 0.0303(4) Uani 1 1 d . . . . .
H27 H 0.087922 0.452905 0.289572 0.036 Uiso 1 1 calc R U . . .
C31 C 0.4531(3) 0.83088(11) 0.29156(9) 0.0213(4) Uani 1 1 d . . . . .
C32 C 0.3994(3) 0.91043(12) 0.30838(10) 0.0242(4) Uani 1 1 d . . . . .
C33 C 0.5346(3) 0.96531(13) 0.33209(11) 0.0301(4) Uani 1 1 d . . . . .
H33 H 0.500340 1.019744 0.343043 0.036 Uiso 1 1 calc R U . . .
C34 C 0.7195(3) 0.94035(14) 0.33970(12) 0.0340(5) Uani 1 1 d . . . . .
H34 H 0.810915 0.977995 0.355863 0.041 Uiso 1 1 calc R U . . .
C35 C 0.7718(3) 0.86121(14) 0.32398(11) 0.0310(5) Uani 1 1 d . . . . .
H35 H 0.898054 0.844452 0.330098 0.037 Uiso 1 1 calc R U . . .
C36 C 0.6392(3) 0.80655(12) 0.29927(10) 0.0259(4) Uani 1 1 d . . . . .
H36 H 0.674998 0.752507 0.287588 0.031 Uiso 1 1 calc R U . . .
H1O H 0.193(5) 0.9806(14) 0.2988(17) 0.039(7) Uiso 1 1 d D . . . .

loop_
_atom_site_aniso_label
_atom_site_aniso_U_11
_atom_site_aniso_U_22
_atom_site_aniso_U_33
_atom_site_aniso_U_23
_atom_site_aniso_U_13
_atom_site_aniso_U_12
O1 0.0227(7) 0.0256(7) 0.0507(9) -0.0036(6) -0.0055(6) 0.0039(6)
O2 0.0346(8) 0.0324(7) 0.0361(8) 0.0051(6) -0.0128(6) -0.0131(7)
N 0.0215(7) 0.0209(7) 0.0231(7) 0.0023(6) -0.0041(6) -0.0021(6)
C1 0.0299(11) 0.0250(9) 0.0266(9) -0.0022(7) 0.0009(8) -0.0010(8)
C2 0.0442(13) 0.0386(11) 0.0232(9) -0.0040(8) -0.0021(8) -0.0106(10)
C3 0.0346(12) 0.0398(11) 0.0258(9) 0.0083(8) -0.0092(8) -0.0131(10)
C4 0.0214(9) 0.0285(9) 0.0371(10) 0.0090(8) -0.0058(8) -0.0024(8)
C5 0.0176(9) 0.0256(9) 0.0278(8) 0.0013(7) -0.0005(7) -0.0004(8)
C6 0.0158(8) 0.0220(8) 0.0228(8) 0.0014(6) 0.0001(7) -0.0040(7)
C7 0.0162(8) 0.0197(8) 0.0232(8) -0.0004(6) 0.0009(7) 0.0020(7)
C8 0.0195(9) 0.0245(8) 0.0248(8) 0.0013(7) -0.0018(7) 0.0005(7)
C9 0.0234(9) 0.0323(10) 0.0264(9) 0.0057(7) -0.0059(7) -0.0060(8)
C10 0.0204(9) 0.0233(8) 0.0229(8) 0.0026(6) -0.0047(7) 0.0014(7)
C11 0.0197(9) 0.0240(8) 0.0244(8) -0.0019(7) -0.0039(7) -0.0031(7)
C12 0.0312(10) 0.0271(9) 0.0319(9) -0.0015(7) -0.0030(8) 0.0027(9)
C13 0.0271(11) 0.0377(11) 0.0397(11) -0.0120(9) -0.0020(8) 0.0054(9)
C14 0.0247(11) 0.0496(13) 0.0343(10) -0.0115(9) 0.0033(8) -0.0065(10)
C15 0.0290(11) 0.0411(12) 0.0335(10) 0.0046(8) 0.0042(9) -0.0094(9)
C16 0.0216(10) 0.0264(9) 0.0328(9) 0.0027(7) 0.0000(8) -0.0028(8)
C21 0.0177(9) 0.0236(9) 0.0300(9) -0.0002(7) -0.0025(7) -0.0004(7)
C22 0.0157(8) 0.0265(9) 0.0310(9) 0.0025(7) -0.0017(7) -0.0067(7)
C23 0.0209(10) 0.0345(10) 0.0357(10) 0.0002(8) 0.0041(8) -0.0030(8)
C24 0.0276(11) 0.0582(15) 0.0313(10) 0.0040(9) 0.0041(9) -0.0107(10)
C25 0.0374(13) 0.0502(14) 0.0380(11) 0.0170(10) -0.0127(10) -0.0211(11)
C26 0.0417(13) 0.0292(10) 0.0476(12) 0.0094(9) -0.0215(11) -0.0100(10)
C27 0.0289(11) 0.0269(9) 0.0351(10) 0.0004(8) -0.0094(8) -0.0062(8)
C31 0.0198(9) 0.0230(8) 0.0211(7) 0.0038(6) -0.0017(6) -0.0033(7)
C32 0.0220(9) 0.0239(8) 0.0267(8) 0.0047(7) -0.0014(7) -0.0017(8)
C33 0.0339(12) 0.0241(9) 0.0324(10) 0.0013(7) -0.0042(9) -0.0044(8)
C34 0.0279(11) 0.0378(11) 0.0361(10) 0.0047(8) -0.0076(9) -0.0146(9)
C35 0.0183(10) 0.0425(11) 0.0322(9) 0.0076(8) -0.0033(8) -0.0029(8)
C36 0.0237(10) 0.0281(9) 0.0258(8) 0.0052(7) 0.0004(7) 0.0016(8)

loop_
_atom_type_symbol
_atom_type_description
_atom_type_scat_dispersion_real
_atom_type_scat_dispersion_imag
_atom_type_scat_source
C C 0.0181 0.0091 'International Tables Vol C Tables 4.2.6.8 and 6.1.1.4'
H H 0.0000 0.0000 'International Tables Vol C Tables 4.2.6.8 and 6.1.1.4'
N N 0.0311 0.0180 'International Tables Vol C Tables 4.2.6.8 and 6.1.1.4'
O O 0.0492 0.0322 'International Tables Vol C Tables 4.2.6.8 and 6.1.1.4'

loop_
_geom_angle_atom_site_label_1
_geom_angle_atom_site_label_2
_geom_angle_atom_site_label_3
_geom_angle
_geom_angle_site_symmetry_1
_geom_angle_site_symmetry_3
_geom_angle_publ_flag
C7 N C31 127.69(15) . . ?
C7 N C10 112.33(15) . . ?
C31 N C10 119.98(15) . . ?
C6 C1 C2 119.43(19) . . ?
C3 C2 C1 120.22(19) . . ?
C2 C3 C4 120.35(19) . . ?
C3 C4 C5 119.90(19) . . ?
C6 C5 C4 119.81(18) . . ?
C5 C6 C1 120.25(17) . . ?
C5 C6 C7 120.14(16) . . ?
C1 C6 C7 119.60(16) . . ?
N C7 C8 111.65(16) . . ?
N C7 C6 118.87(16) . . ?
C8 C7 C6 129.48(17) . . ?
C7 C8 C21 130.58(17) . . ?
C7 C8 C9 108.54(17) . . ?
C21 C8 C9 120.88(17) . . ?
C8 C9 C10 104.53(15) . . ?
N C10 C11 110.09(15) . . ?
N C10 C9 102.75(14) . . ?
C11 C10 C9 113.93(16) . . ?
C12 C11 C16 119.00(19) . . ?
C12 C11 C10 121.17(18) . . ?
C16 C11 C10 119.78(17) . . ?
C11 C12 C13 120.8(2) . . ?
C12 C13 C14 119.6(2) . . ?
C15 C14 C13 120.0(2) . . ?
C14 C15 C16 120.5(2) . . ?
C11 C16 C15 120.1(2) . . ?
O2 C21 C8 119.52(18) . . ?
O2 C21 C22 119.17(17) . . ?
C8 C21 C22 121.31(17) . . ?
C27 C22 C23 119.61(19) . . ?
C27 C22 C21 119.86(18) . . ?
C23 C22 C21 120.52(18) . . ?
C24 C23 C22 120.0(2) . . ?
C25 C24 C23 120.2(2) . . ?
C24 C25 C26 120.1(2) . . ?
C25 C26 C27 120.1(2) . . ?
C22 C27 C26 120.0(2) . . ?
C36 C31 C32 120.33(18) . . ?
C36 C31 N 121.74(17) . . ?
C32 C31 N 117.87(18) . . ?
O1 C32 C33 123.44(19) . . ?
O1 C32 C31 117.39(18) . . ?
C33 C32 C31 119.14(19) . . ?
C34 C33 C32 120.0(2) . . ?
C35 C34 C33 120.7(2) . . ?
C34 C35 C36 119.7(2) . . ?
C35 C36 C31 120.04(19) . . ?

loop_
_geom_bond_atom_site_label_1
_geom_bond_atom_site_label_2
_geom_bond_distance
_geom_bond_site_symmetry_2
_geom_bond_publ_flag
O1 C32 1.354(3) . ?
O2 C21 1.261(3) . ?
N C7 1.342(2) . ?
N C31 1.425(2) . ?
N C10 1.487(2) . ?
C1 C6 1.390(3) . ?
C1 C2 1.393(3) . ?
C2 C3 1.378(4) . ?
C3 C4 1.382(3) . ?
C4 C5 1.392(3) . ?
C5 C6 1.385(3) . ?
C6 C7 1.486(2) . ?
C7 C8 1.387(3) . ?
C8 C21 1.412(3) . ?
C8 C9 1.514(2) . ?
C9 C10 1.547(3) . ?
C10 C11 1.512(3) . ?
C11 C12 1.388(3) . ?
C11 C16 1.393(3) . ?
C12 C13 1.391(3) . ?
C13 C14 1.394(4) . ?
C14 C15 1.369(4) . ?
C15 C16 1.397(3) . ?
C21 C22 1.501(3) . ?
C22 C27 1.385(3) . ?
C22 C23 1.394(3) . ?
C23 C24 1.389(3) . ?
C24 C25 1.381(4) . ?
C25 C26 1.382(4) . ?
C26 C27 1.395(3) . ?
C31 C36 1.396(3) . ?
C31 C32 1.399(3) . ?
C32 C33 1.395(3) . ?
C33 C34 1.390(4) . ?
C34 C35 1.385(4) . ?
C35 C36 1.386(3) . ?

loop_
_geom_torsion_atom_site_label_1
_geom_torsion_atom_site_label_2
_geom_torsion_atom_site_label_3
_geom_torsion_atom_site_label_4
_geom_torsion
_geom_torsion_site_symmetry_1
_geom_torsion_site_symmetry_2
_geom_torsion_site_symmetry_3
_geom_torsion_site_symmetry_4
_geom_torsion_publ_flag
C6 C1 C2 C3 1.5(3) . . . . ?
C1 C2 C3 C4 0.4(4) . . . . ?
C2 C3 C4 C5 -1.4(3) . . . . ?
C3 C4 C5 C6 0.5(3) . . . . ?
C4 C5 C6 C1 1.3(3) . . . . ?
C4 C5 C6 C7 -177.79(18) . . . . ?
C2 C1 C6 C5 -2.3(3) . . . . ?
C2 C1 C6 C7 176.79(19) . . . . ?
C31 N C7 C8 177.21(18) . . . . ?
C10 N C7 C8 -3.0(2) . . . . ?
C31 N C7 C6 -3.4(3) . . . . ?
C10 N C7 C6 176.31(15) . . . . ?
C5 C6 C7 N -114.2(2) . . . . ?
C1 C6 C7 N 66.7(2) . . . . ?
C5 C6 C7 C8 65.1(3) . . . . ?
C1 C6 C7 C8 -114.0(2) . . . . ?
N C7 C8 C21 179.4(2) . . . . ?
C6 C7 C8 C21 0.2(3) . . . . ?
N C7 C8 C9 0.1(2) . . . . ?
C6 C7 C8 C9 -179.18(18) . . . . ?
C7 C8 C9 C10 2.7(2) . . . . ?
C21 C8 C9 C10 -176.75(18) . . . . ?
C7 N C10 C11 -117.22(17) . . . . ?
C31 N C10 C11 62.6(2) . . . . ?
C7 N C10 C9 4.5(2) . . . . ?
C31 N C10 C9 -175.74(17) . . . . ?
C8 C9 C10 N -4.1(2) . . . . ?
C8 C9 C10 C11 114.98(17) . . . . ?
N C10 C11 C12 51.9(2) . . . . ?
C9 C10 C11 C12 -62.9(2) . . . . ?
N C10 C11 C16 -130.47(18) . . . . ?
C9 C10 C11 C16 114.7(2) . . . . ?
C16 C11 C12 C13 -0.8(3) . . . . ?
C10 C11 C12 C13 176.78(19) . . . . ?
C11 C12 C13 C14 -0.3(3) . . . . ?
C12 C13 C14 C15 1.0(3) . . . . ?
C13 C14 C15 C16 -0.6(3) . . . . ?
C12 C11 C16 C15 1.3(3) . . . . ?
C10 C11 C16 C15 -176.38(19) . . . . ?
C14 C15 C16 C11 -0.6(3) . . . . ?
C7 C8 C21 O2 -172.5(2) . . . . ?
C9 C8 C21 O2 6.8(3) . . . . ?
C7 C8 C21 C22 7.6(3) . . . . ?
C9 C8 C21 C22 -173.08(18) . . . . ?
O2 C21 C22 C27 61.6(3) . . . . ?
C8 C21 C22 C27 -118.5(2) . . . . ?
O2 C21 C22 C23 -119.6(2) . . . . ?
C8 C21 C22 C23 60.3(3) . . . . ?
C27 C22 C23 C24 1.9(3) . . . . ?
C21 C22 C23 C24 -177.0(2) . . . . ?
C22 C23 C24 C25 -0.2(3) . . . . ?
C23 C24 C25 C26 -1.3(4) . . . . ?
C24 C25 C26 C27 1.0(4) . . . . ?
C23 C22 C27 C26 -2.1(3) . . . . ?
C21 C22 C27 C26 176.8(2) . . . . ?
C25 C26 C27 C22 0.6(4) . . . . ?
C7 N C31 C36 69.5(3) . . . . ?
C10 N C31 C36 -110.2(2) . . . . ?
C7 N C31 C32 -113.6(2) . . . . ?
C10 N C31 C32 66.7(2) . . . . ?
C36 C31 C32 O1 -177.33(17) . . . . ?
N C31 C32 O1 5.7(3) . . . . ?
C36 C31 C32 C33 0.8(3) . . . . ?
N C31 C32 C33 -176.20(17) . . . . ?
O1 C32 C33 C34 177.08(19) . . . . ?
C31 C32 C33 C34 -0.9(3) . . . . ?
C32 C33 C34 C35 0.0(3) . . . . ?
C33 C34 C35 C36 1.1(3) . . . . ?
C34 C35 C36 C31 -1.2(3) . . . . ?
C32 C31 C36 C35 0.3(3) . . . . ?
N C31 C36 C35 177.13(17) . . . . ?
